data_8101239
loop_
_publ_author_name
'Ahmed, Ibrahim Abdelhalim'
'Blachnik, Roger'
'Reuter, Hans'

_publ_section_title
;
Crystal structure of the low temperature modification of 
tris(ethyldimethylphenylammonium) nanoiododiantimonate(III), 
[EtMe~2~PhN]~3~[Sb~2~I~9~]
;
_journal_issue 2
_journal_name_full 'Zeitschrift f\"ur Kristallographie - New Crystal Structures'
_journal_page_first 253
_journal_page_last 254
_journal_volume 215
_journal_year 2000
_chemical_formula_structural '[Et Me2 Ph N]3 [Sb2 I9]'
_chemical_formula_sum 'C30 H48 I9 N3 Sb2'
_chemical_formula_weight 1836.31
_space_group_IT_number 14
_symmetry_cell_setting monoclinic
_symmetry_space_group_name_Hall '-P 2ybc'
_symmetry_space_group_name_H-M 'P 1 21/c 1'
_cell_angle_alpha 90.00
_cell_angle_beta 92.425(19)
_cell_angle_gamma 90.00
_cell_formula_units_Z 4
_cell_length_a 19.052(4)
_cell_length_b 13.764(3)
_cell_length_c 18.952(4)
_cell_measurement_temperature 293(2)
_cell_volume 4965.3(17)
_diffrn_ambient_temperature 293(2)
_exptl_crystal_density_diffrn 2.456
_cod_original_sg_symbol_H-M 'P 21/c'
_cod_database_code 8101239

loop_
_symmetry_equiv_pos_as_xyz
'x, y, z'
'-x, y+1/2, -z+1/2'
'-x, -y, -z'
'x, -y-1/2, z-1/2'

loop_
_atom_site_label
_atom_site_type_symbol
_atom_site_fract_x
_atom_site_fract_y
_atom_site_fract_z
_atom_site_U_iso_or_equiv
_atom_site_adp_type
_atom_site_occupancy
_atom_site_symmetry_multiplicity
_atom_site_calc_flag
_atom_site_refinement_flags
_atom_site_disorder_assembly
_atom_site_disorder_group
Sb1 Sb 0.64776(4) 0.22495(5) 0.85569(4) 0.03869(19) Uani 1 4 d . . .
Sb2 Sb 0.83736(4) 0.06990(5) 0.85786(4) 0.0398(2) Uani 1 4 d . . .
I1 I 0.54089(4) 0.20023(7) 0.74111(5) 0.0539(2) Uani 1 4 d . . .
I2 I 0.64026(5) 0.43338(6) 0.85561(5) 0.0566(2) Uani 1 4 d . . .
I3 I 0.54201(4) 0.22207(7) 0.96375(5) 0.0543(2) Uani 1 4 d . . .
I4 I 0.76999(4) 0.22807(6) 0.74884(5) 0.0526(2) Uani 1 4 d . . .
I5 I 0.77423(4) 0.22043(7) 0.97032(5) 0.0552(2) Uani 1 4 d . . .
I6 I 0.68137(4) -0.00776(6) 0.85798(5) 0.0517(2) Uani 1 4 d . . .
I7 I 0.97353(4) 0.15963(7) 0.84333(5) 0.0565(2) Uani 1 4 d . . .
I8 I 0.88562(5) -0.04881(7) 0.97418(5) 0.0603(2) Uani 1 4 d . . .
I9 I 0.86309(5) -0.07250(6) 0.74940(5) 0.0570(2) Uani 1 4 d . . .
N1 N 1.0166(5) 0.6779(8) 0.9094(6) 0.055(3) Uani 1 4 d . . .
C10 C 1.0533(9) 0.8425(13) 0.8619(11) 0.097(6) Uani 1 4 d . . .
H10A H 1.0391 0.8934 0.8298 0.126(11) Uiso 1 4 calc R . .
H10B H 1.0976 0.8164 0.8486 0.126(11) Uiso 1 4 calc R . .
H10C H 1.0580 0.8681 0.9090 0.126(11) Uiso 1 4 calc R . .
C11 C 0.9594(6) 0.6020(9) 0.8986(7) 0.049(3) Uani 1 4 d . . .
C12 C 0.9697(8) 0.5217(11) 0.8572(9) 0.070(4) Uani 1 4 d . . .
H12A H 1.0125 0.5122 0.8364 0.126(11) Uiso 1 4 calc R . .
C13 C 0.9160(9) 0.4553(12) 0.8468(11) 0.085(5) Uani 1 4 d . . .
H13A H 0.9227 0.4013 0.8185 0.126(11) Uiso 1 4 calc R . .
C14 C 0.8543(10) 0.4680(12) 0.8772(10) 0.085(5) Uani 1 4 d . . .
H14A H 0.8194 0.4209 0.8730 0.126(11) Uiso 1 4 calc R . .
C15 C 0.8437(9) 0.5529(14) 0.9151(12) 0.103(7) Uani 1 4 d . . .
H15A H 0.8000 0.5659 0.9329 0.126(11) Uiso 1 4 calc R . .
C16 C 0.8980(8) 0.6173(13) 0.9262(10) 0.088(6) Uani 1 4 d . . .
H16A H 0.8914 0.6724 0.9535 0.126(11) Uiso 1 4 calc R . .
C17 C 1.0887(7) 0.6369(13) 0.8923(10) 0.086(5) Uani 1 4 d . . .
H17A H 1.0999 0.5832 0.9231 0.126(11) Uiso 1 4 calc R . .
H17B H 1.1237 0.6866 0.8990 0.126(11) Uiso 1 4 calc R . .
H17C H 1.0877 0.6152 0.8441 0.126(11) Uiso 1 4 calc R . .
C18 C 1.0212(9) 0.7110(14) 0.9841(8) 0.084(3) Uani 1 4 d . . .
H18A H 1.0320 0.6567 1.0144 0.126(11) Uiso 1 4 calc R . .
H18B H 0.9771 0.7387 0.9962 0.126(11) Uiso 1 4 calc R . .
H18C H 1.0575 0.7591 0.9898 0.126(11) Uiso 1 4 calc R . .
C19 C 0.9996(9) 0.7643(13) 0.8594(10) 0.081(3) Uani 1 4 d . . .
H19A H 0.9945 0.7401 0.8114 0.126(11) Uiso 1 4 calc R . .
H19B H 0.9548 0.7920 0.8715 0.126(11) Uiso 1 4 calc R . .
N2 N 0.6473(5) 0.5002(7) 0.6258(5) 0.046(2) Uani 1 4 d . . .
C20 C 0.5153(8) 0.4648(14) 0.6244(11) 0.092(6) Uani 1 4 d . . .
H20A H 0.4732 0.4846 0.6466 0.126(11) Uiso 1 4 calc R . .
H20B H 0.5234 0.3969 0.6330 0.126(11) Uiso 1 4 calc R . .
H20C H 0.5102 0.4761 0.5745 0.126(11) Uiso 1 4 calc R . .
C21 C 0.7049(7) 0.5548(9) 0.6643(6) 0.048(3) Uani 1 4 d . . .
C22 C 0.7720(8) 0.5341(12) 0.6500(11) 0.082(5) Uani 1 4 d . . .
H22A H 0.7811 0.4870 0.6163 0.126(11) Uiso 1 4 calc R . .
C23 C 0.8265(10) 0.5806(17) 0.6837(13) 0.111(7) Uani 1 4 d . . .
H23A H 0.8726 0.5645 0.6743 0.126(11) Uiso 1 4 calc R . .
C24 C 0.8125(13) 0.6525(17) 0.7325(13) 0.116(8) Uani 1 4 d . . .
H24A H 0.8494 0.6855 0.7554 0.126(11) Uiso 1 4 calc R . .
C25 C 0.7468(12) 0.6747(13) 0.7467(11) 0.092(6) Uani 1 4 d . . .
H25A H 0.7379 0.7223 0.7799 0.126(11) Uiso 1 4 calc R . .
C26 C 0.6905(10) 0.6259(11) 0.7112(9) 0.077(5) Uani 1 4 d . . .
H26A H 0.6443 0.6422 0.7198 0.126(11) Uiso 1 4 calc R . .
C27 C 0.5765(8) 0.5225(13) 0.6545(9) 0.081(3) Uani 1 4 d . . .
H27A H 0.5795 0.5122 0.7052 0.126(11) Uiso 1 4 calc R . .
H27B H 0.5666 0.5908 0.6465 0.126(11) Uiso 1 4 calc R . .
C28 C 0.6461(9) 0.5245(14) 0.5495(8) 0.084(3) Uani 1 4 d . . .
H28A H 0.6379 0.5929 0.5435 0.126(11) Uiso 1 4 calc R . .
H28B H 0.6093 0.4887 0.5251 0.126(11) Uiso 1 4 calc R . .
H28C H 0.6905 0.5078 0.5306 0.126(11) Uiso 1 4 calc R . .
C29 C 0.6605(9) 0.3914(10) 0.6330(9) 0.075(4) Uani 1 4 d . . .
H29A H 0.7053 0.3758 0.6146 0.126(11) Uiso 1 4 calc R . .
H29B H 0.6242 0.3565 0.6070 0.126(11) Uiso 1 4 calc R . .
H29C H 0.6602 0.3733 0.6819 0.126(11) Uiso 1 4 calc R . .
N3 N 0.6279(4) 0.5496(5) 0.1092(4) 0.108(6) Uani 1 4 d D . .
C30 C 0.7056(12) 0.4251(14) 0.0787(10) 0.103(6) Uani 1 4 d . . .
H30A H 0.7393 0.3764 0.0931 0.126(11) Uiso 1 4 calc R . .
H30B H 0.7275 0.4719 0.0491 0.126(11) Uiso 1 4 calc R . .
H30C H 0.6670 0.3951 0.0528 0.126(11) Uiso 1 4 calc R . .
C31 C 0.6655(6) 0.6179(8) 0.0575(6) 0.061(4) Uani 1 4 d D . .
C32 C 0.7277(8) 0.6620(13) 0.0805(8) 0.077(5) Uani 1 4 d . . .
H32A H 0.7490 0.6448 0.1238 0.126(11) Uiso 1 4 calc R . .
C33 C 0.7577(9) 0.7315(11) 0.0390(10) 0.076(5) Uani 1 4 d . . .
H33A H 0.7996 0.7609 0.0544 0.126(11) Uiso 1 4 calc R . .
C34 C 0.7275(10) 0.7568(11) -0.0229(9) 0.075(4) Uani 1 4 d . . .
H34A H 0.7481 0.8039 -0.0506 0.126(11) Uiso 1 4 calc R . .
C35 C 0.6659(11) 0.7133(13) -0.0458(9) 0.091(6) Uani 1 4 d . . .
H35A H 0.6450 0.7312 -0.0891 0.126(11) Uiso 1 4 calc R . .
C36 C 0.6344(9) 0.6436(11) -0.0058(8) 0.068(4) Uani 1 4 d . . .
H36A H 0.5926 0.6145 -0.0217 0.126(11) Uiso 1 4 calc R . .
C37 C 0.5653(5) 0.4982(9) 0.0694(6) 0.078(5) Uani 1 4 d D . .
H37A H 0.5826 0.4591 0.0320 0.126(11) Uiso 1 4 calc R . .
H37B H 0.5334 0.5461 0.0500 0.126(11) Uiso 1 4 calc R . .
H37C H 0.5412 0.4575 0.1017 0.126(11) Uiso 1 4 calc R . .
C38 C 0.6807(6) 0.4720(8) 0.1387(7) 0.081(3) Uani 1 4 d D . .
H38A H 0.7190 0.5025 0.1658 0.126(11) Uiso 1 4 calc R . .
H38B H 0.6575 0.4261 0.1688 0.126(11) Uiso 1 4 calc R . .
C39 C 0.6001(7) 0.6103(9) 0.1714(6) 0.084(3) Uani 1 4 d D . .
H39A H 0.6387 0.6420 0.1960 0.126(11) Uiso 1 4 calc R . .
H39B H 0.5769 0.5681 0.2033 0.126(11) Uiso 1 4 calc R . .
H39C H 0.5675 0.6582 0.1532 0.126(11) Uiso 1 4 calc R . .

loop_
_atom_site_aniso_label
_atom_site_aniso_U_11
_atom_site_aniso_U_22
_atom_site_aniso_U_33
_atom_site_aniso_U_23
_atom_site_aniso_U_13
_atom_site_aniso_U_12
Sb1 0.0316(4) 0.0408(4) 0.0437(4) -0.0002(3) 0.0022(3) 0.0018(3)
Sb2 0.0319(4) 0.0425(4) 0.0450(4) 0.0011(3) 0.0024(3) 0.0013(3)
I1 0.0445(5) 0.0637(5) 0.0531(5) -0.0020(4) -0.0041(4) -0.0004(4)
I2 0.0681(6) 0.0421(4) 0.0598(5) 0.0014(4) 0.0062(4) -0.0019(4)
I3 0.0465(5) 0.0616(5) 0.0559(5) 0.0062(4) 0.0137(4) 0.0033(4)
I4 0.0455(5) 0.0607(5) 0.0520(5) 0.0125(4) 0.0078(4) 0.0066(4)
I5 0.0456(5) 0.0635(5) 0.0560(5) -0.0128(4) -0.0032(4) -0.0009(4)
I6 0.0443(4) 0.0537(5) 0.0570(5) 0.0062(4) 0.0019(4) -0.0094(4)
I7 0.0395(4) 0.0694(6) 0.0610(5) -0.0034(4) 0.0055(4) -0.0100(4)
I8 0.0622(6) 0.0623(5) 0.0561(5) 0.0139(4) 0.0007(4) 0.0110(4)
I9 0.0559(5) 0.0536(5) 0.0616(5) -0.0121(4) 0.0049(4) -0.0015(4)
N1 0.037(6) 0.068(7) 0.061(7) -0.021(6) 0.011(5) 0.005(5)
C10 0.082(12) 0.072(11) 0.137(18) -0.007(11) 0.008(12) -0.008(10)
C11 0.033(6) 0.058(8) 0.054(8) -0.008(6) -0.003(6) 0.008(6)
C12 0.055(9) 0.066(9) 0.091(12) -0.005(9) 0.013(8) 0.001(7)
C13 0.081(12) 0.060(9) 0.116(15) -0.025(10) 0.015(11) -0.006(9)
C14 0.080(12) 0.063(10) 0.113(15) 0.000(10) 0.001(11) -0.024(9)
C15 0.061(11) 0.102(14) 0.150(19) -0.031(13) 0.052(12) -0.034(10)
C16 0.063(10) 0.086(12) 0.118(15) -0.049(11) 0.028(10) -0.012(9)
C17 0.032(7) 0.090(11) 0.134(16) -0.030(11) 0.004(9) 0.011(8)
C18 0.084(7) 0.120(8) 0.049(5) 0.007(5) -0.002(5) -0.013(6)
C19 0.071(6) 0.088(7) 0.085(7) 0.005(6) -0.003(5) -0.004(5)
N2 0.041(6) 0.047(6) 0.050(6) 0.003(5) 0.006(5) -0.001(5)
C20 0.050(9) 0.102(13) 0.123(16) 0.004(12) -0.007(10) 0.003(9)
C21 0.058(8) 0.044(7) 0.042(7) 0.010(6) 0.001(6) -0.006(6)
C22 0.041(8) 0.078(10) 0.125(15) -0.004(10) -0.012(9) 0.007(8)
C23 0.061(11) 0.109(16) 0.16(2) 0.000(16) -0.019(13) -0.023(11)
C24 0.113(19) 0.103(16) 0.13(2) 0.028(15) -0.054(16) -0.033(15)
C25 0.110(16) 0.073(11) 0.093(14) 0.001(10) -0.014(12) -0.034(11)
C26 0.096(13) 0.062(9) 0.074(11) -0.009(8) 0.011(9) -0.008(9)
C27 0.071(6) 0.088(7) 0.085(7) 0.005(6) -0.003(5) -0.004(5)
C28 0.084(7) 0.120(8) 0.049(5) 0.007(5) -0.002(5) -0.013(6)
C29 0.073(10) 0.053(8) 0.098(13) 0.002(8) -0.004(9) 0.007(7)
N3 0.089(11) 0.110(12) 0.120(13) 0.046(10) -0.049(10) -0.051(9)
C30 0.134(18) 0.082(12) 0.097(14) -0.009(11) 0.031(13) 0.027(12)
C31 0.063(9) 0.059(8) 0.060(9) 0.019(7) -0.004(7) -0.001(7)
C32 0.068(10) 0.100(12) 0.062(9) 0.019(9) -0.016(8) -0.020(9)
C33 0.073(10) 0.063(9) 0.092(13) -0.003(9) 0.018(9) -0.017(8)
C34 0.097(13) 0.061(9) 0.068(11) 0.008(8) 0.018(10) 0.000(9)
C35 0.122(16) 0.081(12) 0.069(11) 0.023(10) 0.007(11) 0.031(12)
C36 0.077(10) 0.059(9) 0.070(10) 0.015(8) 0.016(8) 0.005(8)
C37 0.053(9) 0.102(12) 0.078(11) 0.021(10) -0.019(8) -0.022(9)
C38 0.071(6) 0.088(7) 0.085(7) 0.005(6) -0.003(5) -0.004(5)
C39 0.084(7) 0.120(8) 0.049(5) 0.007(5) -0.002(5) -0.013(6)

loop_
_geom_bond_atom_site_label_1
_geom_bond_atom_site_label_2
_geom_bond_distance
_geom_bond_site_symmetry_2
_geom_bond_publ_flag
Sb1 I2 2.8724(12) . ?
Sb1 I1 2.9331(13) . ?
Sb1 I3 2.9333(13) . ?
Sb1 I4 3.1504(13) . ?
Sb1 I5 3.1759(13) . ?
Sb2 I8 2.8642(12) . ?
Sb2 I9 2.8969(12) . ?
Sb2 I7 2.8970(12) . ?
Sb2 I6 3.1582(12) . ?
Sb2 I4 3.2298(12) . ?
N1 C18 1.486(18) . ?
N1 C11 1.517(16) . ?
N1 C17 1.533(16) . ?
N1 C19 1.55(2) . ?
C10 C19 1.48(2) . ?
C11 C16 1.32(2) . ?
C11 C12 1.373(19) . ?
C12 C13 1.38(2) . ?
C13 C14 1.34(2) . ?
C14 C15 1.39(2) . ?
C15 C16 1.37(2) . ?
N2 C28 1.483(17) . ?
N2 C21 1.495(16) . ?
N2 C27 1.508(19) . ?
N2 C29 1.523(17) . ?
C20 C27 1.50(2) . ?
C21 C22 1.35(2) . ?
C21 C26 1.36(2) . ?
C22 C23 1.36(2) . ?
C23 C24 1.39(3) . ?
C24 C25 1.33(3) . ?
C25 C26 1.41(2) . ?
N3 C38 1.555(6) . ?
N3 C31 1.555(6) . ?
N3 C37 1.555(6) . ?
N3 C39 1.555(6) . ?
C30 C38 1.41(2) . ?
C31 C36 1.362(18) . ?
C31 C32 1.385(18) . ?
C32 C33 1.38(2) . ?
C33 C34 1.33(2) . ?
C34 C35 1.37(3) . ?
C35 C36 1.38(2) . ?
